data_4105907
loop_
_publ_author_name
'Katharina Kaleta'
'Martin Ruhmann'
'Oliver Theilmann'
'Torsten Beweries'
'Subhendu Roy'
'Perdita Arndt'
'Alexander Villinger'
'Eluvathingal D. Jemmis'
'Axel Schulz'
'Uwe Rosenthal'

_publ_section_title
;
 Reactions of Group 4 Metallocene Alkyne Complexes with Carbodiimides:
 Experimental and Theoretical Studies of the Structure and Bonding of
 Five-Membered Hetero-Metallacycloallenes
;
_journal_name_full 'Journal of the American Chemical Society'
_journal_page_first 5463
_journal_page_last 5473
_journal_paper_doi 10.1021/ja111479j
_journal_volume 133
_journal_year 2011
_chemical_formula_moiety 'C50 H48 N4 Ti2'
_chemical_formula_sum 'C50 H48 N4 Ti2'
_chemical_formula_weight 800.72
_chemical_name_systematic
;
 ?
;
_space_group_IT_number 2
_symmetry_cell_setting triclinic
_symmetry_Int_Tables_number 2
_symmetry_space_group_name_Hall '-P 1'
_symmetry_space_group_name_H-M 'P -1'
_atom_sites_solution_hydrogens geom
_atom_sites_solution_primary direct
_atom_sites_solution_secondary difmap
_audit_author_name 'Villinger, A.'
_audit_creation_method SHELXL-97
_cell_angle_alpha 94.436(3)
_cell_angle_beta 94.238(3)
_cell_angle_gamma 103.346(3)
_cell_formula_units_Z 1
_cell_length_a 8.1040(6)
_cell_length_b 10.3858(7)
_cell_length_c 12.3515(9)
_cell_measurement_reflns_used 2606
_cell_measurement_temperature 173(2)
_cell_measurement_theta_max 45.527
_cell_measurement_theta_min 8.387
_cell_volume 1003.96(13)
_computing_cell_refinement 'Bruker Apex v2.0-2'
_computing_data_collection 'Bruker Apex v2.0-2'
_computing_data_reduction 'Bruker SAINT'
_computing_molecular_graphics 'ORTEP-3 (Farrugia, 1997)'
_computing_publication_material SHELXL-97
_computing_structure_refinement 'SHELXL-97 (Sheldrick, 1997)'
_computing_structure_solution 'SHELXS-97 (Sheldrick, 1997)'
_diffrn_ambient_temperature 173(2)
_diffrn_measured_fraction_theta_full 0.963
_diffrn_measured_fraction_theta_max 0.963
_diffrn_measurement_device_type 'Bruker Apex Kappa II-CCD-diffractometer'
_diffrn_measurement_method 'phi and psi scans'
_diffrn_radiation_monochromator graphite
_diffrn_radiation_source 'sealed tube'
_diffrn_radiation_type MoK\a
_diffrn_radiation_wavelength 0.71073
_diffrn_reflns_av_R_equivalents 0.0491
_diffrn_reflns_av_sigmaI/netI 0.0915
_diffrn_reflns_limit_h_max 10
_diffrn_reflns_limit_h_min -10
_diffrn_reflns_limit_k_max 13
_diffrn_reflns_limit_k_min -13
_diffrn_reflns_limit_l_max 16
_diffrn_reflns_limit_l_min -15
_diffrn_reflns_number 12735
_diffrn_reflns_theta_full 28.51
_diffrn_reflns_theta_max 28.51
_diffrn_reflns_theta_min 4.26
_exptl_absorpt_coefficient_mu 0.439
_exptl_absorpt_correction_T_max 0.9784
_exptl_absorpt_correction_T_min 0.8138
_exptl_absorpt_correction_type multi-scan
_exptl_absorpt_process_details '(SADABS; Sheldrick, 2004)'
_exptl_crystal_colour brown
_exptl_crystal_density_diffrn 1.324
_exptl_crystal_description block
_exptl_crystal_F_000 420
_exptl_crystal_size_max 0.49
_exptl_crystal_size_mid 0.10
_exptl_crystal_size_min 0.05
_refine_diff_density_max 0.297
_refine_diff_density_min -0.263
_refine_diff_density_rms 0.056
_refine_ls_extinction_method none
_refine_ls_goodness_of_fit_ref 0.907
_refine_ls_hydrogen_treatment constr
_refine_ls_matrix_type full
_refine_ls_number_parameters 283
_refine_ls_number_reflns 4905
_refine_ls_number_restraints 0
_refine_ls_restrained_S_all 0.907
_refine_ls_R_factor_all 0.1279
_refine_ls_R_factor_gt 0.0536
_refine_ls_shift/su_max 0.001
_refine_ls_shift/su_mean 0.000
_refine_ls_structure_factor_coef Fsqd
_refine_ls_weighting_details 'calc w=1/[\s^2^(Fo^2^)+(0.0683P)^2^+0.0000P] where P=(Fo^2^+2Fc^2^)/3'
_refine_ls_weighting_scheme calc
_refine_ls_wR_factor_gt 0.1146
_refine_ls_wR_factor_ref 0.1328
_reflns_number_gt 2644
_reflns_number_total 4905
_reflns_threshold_expression >2\s(I)
_cod_data_source_file ja111479j_si_004.cif
_cod_data_source_block av_ot11
_cod_original_cell_volume 1003.96(12)
_cod_database_code 4105907

loop_
_symmetry_equiv_pos_as_xyz
'x, y, z'
'-x, -y, -z'

loop_
_atom_site_label
_atom_site_type_symbol
_atom_site_fract_x
_atom_site_fract_y
_atom_site_fract_z
_atom_site_U_iso_or_equiv
_atom_site_adp_type
_atom_site_occupancy
_atom_site_symmetry_multiplicity
_atom_site_calc_flag
_atom_site_refinement_flags
_atom_site_disorder_assembly
_atom_site_disorder_group
Ti1 Ti 0.23780(5) 0.24033(4) 0.60935(4) 0.03972(17) Uani 1 1 d . . .
N1 N 0.1044(2) 0.03919(18) 0.63415(15) 0.0361(5) Uani 1 1 d . A .
N2 N -0.1159(2) -0.14720(18) 0.54902(15) 0.0347(4) Uani 1 1 d . . .
C1 C 0.1468(3) -0.0208(2) 0.72920(19) 0.0410(6) Uani 1 1 d . . .
C2 C 0.1244(4) 0.0316(3) 0.8325(2) 0.0577(7) Uani 1 1 d . A .
H2 H 0.0745 0.1057 0.8399 0.069 Uiso 1 1 calc R . .
C3 C 0.1740(4) -0.0228(4) 0.9244(2) 0.0748(10) Uani 1 1 d . . .
H3 H 0.1581 0.0150 0.9943 0.090 Uiso 1 1 calc R A .
C4 C 0.2455(4) -0.1303(4) 0.9170(3) 0.0767(10) Uani 1 1 d . A .
C5 C 0.2673(4) -0.1826(3) 0.8142(3) 0.0686(9) Uani 1 1 d . . .
H5 H 0.3156 -0.2575 0.8069 0.082 Uiso 1 1 calc R A .
C6 C 0.2204(3) -0.1281(3) 0.7221(2) 0.0510(7) Uani 1 1 d . A .
H6 H 0.2390 -0.1649 0.6525 0.061 Uiso 1 1 calc R . .
C7 C 0.2944(6) -0.1905(5) 1.0205(3) 0.1263(18) Uani 1 1 d . . .
H7A H 0.1991 -0.2040 1.0661 0.189 Uiso 1 1 calc R A .
H7B H 0.3944 -0.1299 1.0611 0.189 Uiso 1 1 calc R . .
H7C H 0.3211 -0.2760 1.0004 0.189 Uiso 1 1 calc R . .
C8 C -0.1651(3) -0.2014(2) 0.64750(19) 0.0416(6) Uani 1 1 d . . .
C9 C -0.1349(3) -0.3228(3) 0.6740(2) 0.0515(7) Uani 1 1 d . . .
H9 H -0.0767 -0.3697 0.6268 0.062 Uiso 1 1 calc R . .
C10 C -0.1886(4) -0.3746(3) 0.7675(3) 0.0703(10) Uani 1 1 d . . .
H10 H -0.1637 -0.4559 0.7851 0.084 Uiso 1 1 calc R . .
C11 C -0.2774(5) -0.3121(4) 0.8363(2) 0.0764(11) Uani 1 1 d . . .
C12 C -0.3095(4) -0.1931(4) 0.8102(2) 0.0733(10) Uani 1 1 d . . .
H12 H -0.3705 -0.1482 0.8570 0.088 Uiso 1 1 calc R . .
C13 C -0.2537(4) -0.1373(3) 0.7159(2) 0.0553(7) Uani 1 1 d . . .
H13 H -0.2769 -0.0551 0.6991 0.066 Uiso 1 1 calc R . .
C14 C -0.3398(6) -0.3712(4) 0.9397(3) 0.1232(19) Uani 1 1 d . . .
H14A H -0.2684 -0.4300 0.9636 0.185 Uiso 1 1 calc R . .
H14B H -0.4582 -0.4222 0.9245 0.185 Uiso 1 1 calc R . .
H14C H -0.3328 -0.2993 0.9974 0.185 Uiso 1 1 calc R . .
C15 C -0.0035(3) -0.0311(2) 0.55261(17) 0.0321(5) Uani 1 1 d . . .
C16 C 0.1476(4) 0.4409(3) 0.5965(3) 0.0613(8) Uani 1 1 d . A .
H16 H 0.1764 0.5036 0.5395 0.074 Uiso 1 1 calc R . .
C17 C 0.2360(5) 0.4514(3) 0.6994(3) 0.0707(9) Uani 1 1 d . A .
H17 H 0.3386 0.5226 0.7287 0.085 Uiso 1 1 calc R . .
C18 C 0.1421(5) 0.3556(3) 0.7589(2) 0.0717(9) Uani 1 1 d . A .
H18 H 0.1678 0.3459 0.8379 0.086 Uiso 1 1 calc R . .
C19 C -0.0075(4) 0.2880(3) 0.6933(2) 0.0596(8) Uani 1 1 d . . .
H19 H -0.1045 0.2211 0.7169 0.072 Uiso 1 1 calc R A .
C20 C -0.0027(4) 0.3413(3) 0.5941(2) 0.0534(7) Uani 1 1 d . A .
H20 H -0.0967 0.3191 0.5335 0.064 Uiso 1 1 calc R . .
C21A C 0.5272(11) 0.2963(9) 0.6998(6) 0.051(3) Uani 0.57(2) 1 d PG A 1
H21A H 0.5488 0.3272 0.7751 0.062 Uiso 0.57(2) 1 calc PR A 1
C22A C 0.5269(12) 0.3769(4) 0.6121(6) 0.076(4) Uani 0.57(2) 1 d PG A 1
H22A H 0.5484 0.4712 0.6184 0.091 Uiso 0.57(2) 1 calc PR A 1
C23A C 0.4889(10) 0.2919(10) 0.5133(5) 0.061(2) Uani 0.57(2) 1 d PG A 1
H23A H 0.4805 0.3193 0.4419 0.073 Uiso 0.57(2) 1 calc PR A 1
C24A C 0.4657(7) 0.1587(7) 0.5399(11) 0.055(3) Uani 0.57(2) 1 d PG A 1
H24A H 0.4390 0.0814 0.4895 0.066 Uiso 0.57(2) 1 calc PR A 1
C25A C 0.4893(9) 0.1615(6) 0.6552(12) 0.057(3) Uani 0.57(2) 1 d PG A 1
H25A H 0.4813 0.0863 0.6955 0.069 Uiso 0.57(2) 1 calc PR A 1
C21B C 0.5131(16) 0.3202(8) 0.7087(7) 0.080(6) Uani 0.43(2) 1 d PG A 2
H21B H 0.5280 0.3810 0.7722 0.096 Uiso 0.43(2) 1 calc PR A 2
C22B C 0.5308(13) 0.3542(10) 0.6003(9) 0.045(3) Uani 0.43(2) 1 d PG A 2
H22B H 0.5596 0.4417 0.5785 0.055 Uiso 0.43(2) 1 calc PR A 2
C23B C 0.4978(10) 0.2344(16) 0.5301(6) 0.047(3) Uani 0.43(2) 1 d PG A 2
H23B H 0.5007 0.2277 0.4531 0.057 Uiso 0.43(2) 1 calc PR A 2
C24B C 0.4597(10) 0.1263(9) 0.5951(12) 0.046(3) Uani 0.43(2) 1 d PG A 2
H24B H 0.4327 0.0346 0.5694 0.056 Uiso 0.43(2) 1 calc PR A 2
C25B C 0.4692(13) 0.1793(9) 0.7055(9) 0.047(3) Uani 0.43(2) 1 d PG A 2
H25B H 0.4496 0.1294 0.7665 0.056 Uiso 0.43(2) 1 calc PR A 2

loop_
_atom_site_aniso_label
_atom_site_aniso_U_11
_atom_site_aniso_U_22
_atom_site_aniso_U_33
_atom_site_aniso_U_23
_atom_site_aniso_U_13
_atom_site_aniso_U_12
Ti1 0.0400(3) 0.0323(3) 0.0411(3) 0.00047(19) -0.00822(19) 0.00182(19)
N1 0.0409(11) 0.0327(10) 0.0304(10) 0.0049(8) -0.0021(8) 0.0010(9)
N2 0.0359(10) 0.0311(10) 0.0316(10) 0.0047(8) 0.0025(8) -0.0036(8)
C1 0.0435(14) 0.0363(14) 0.0352(13) 0.0066(11) -0.0087(11) -0.0037(11)
C2 0.0660(18) 0.0653(19) 0.0372(15) 0.0061(14) -0.0062(13) 0.0093(15)
C3 0.079(2) 0.099(3) 0.0369(16) 0.0152(17) -0.0097(15) 0.004(2)
C4 0.078(2) 0.077(2) 0.063(2) 0.0346(19) -0.0271(17) -0.0050(19)
C5 0.077(2) 0.0432(17) 0.076(2) 0.0136(16) -0.0318(17) 0.0057(15)
C6 0.0563(16) 0.0404(15) 0.0488(16) 0.0004(12) -0.0191(13) 0.0054(13)
C7 0.130(4) 0.152(4) 0.088(3) 0.072(3) -0.031(3) 0.009(3)
C8 0.0427(14) 0.0420(14) 0.0306(12) 0.0037(11) -0.0001(11) -0.0082(11)
C9 0.0561(16) 0.0429(15) 0.0456(16) 0.0098(13) -0.0047(13) -0.0070(13)
C10 0.081(2) 0.0577(19) 0.0513(19) 0.0218(16) -0.0160(17) -0.0237(17)
C11 0.081(2) 0.082(2) 0.0368(17) 0.0120(17) -0.0013(16) -0.0407(19)
C12 0.070(2) 0.083(2) 0.0455(17) -0.0049(17) 0.0161(15) -0.0263(18)
C13 0.0535(16) 0.0562(17) 0.0451(16) 0.0020(14) 0.0084(13) -0.0098(14)
C14 0.149(4) 0.129(4) 0.052(2) 0.033(2) 0.012(2) -0.055(3)
C15 0.0301(12) 0.0343(13) 0.0307(12) 0.0017(10) 0.0011(9) 0.0060(10)
C16 0.082(2) 0.0412(16) 0.0615(19) 0.0038(14) -0.0076(16) 0.0215(16)
C17 0.097(2) 0.0395(16) 0.069(2) -0.0147(16) -0.0174(19) 0.0170(17)
C18 0.109(3) 0.069(2) 0.0395(16) -0.0076(16) -0.0037(18) 0.034(2)
C19 0.071(2) 0.0609(19) 0.0549(18) 0.0033(16) 0.0154(15) 0.0287(16)
C20 0.0568(17) 0.0532(17) 0.0544(17) 0.0018(14) -0.0021(13) 0.0247(15)
C21A 0.033(4) 0.048(5) 0.062(6) 0.012(4) -0.025(4) -0.007(4)
C22A 0.083(7) 0.061(5) 0.065(7) 0.008(5) -0.037(5) -0.008(5)
C23A 0.036(3) 0.039(5) 0.101(6) 0.018(4) -0.001(3) -0.005(3)
C24A 0.029(3) 0.058(5) 0.076(7) 0.013(5) 0.006(3) 0.003(3)
C25A 0.034(4) 0.045(4) 0.093(9) 0.011(5) 0.000(6) 0.009(3)
C21B 0.070(10) 0.057(7) 0.098(11) -0.001(8) -0.014(8) -0.007(7)
C22B 0.022(5) 0.038(4) 0.065(8) -0.006(5) 0.005(5) -0.014(3)
C23B 0.033(4) 0.059(10) 0.047(5) 0.003(5) 0.002(3) 0.005(6)
C24B 0.039(5) 0.048(5) 0.053(8) 0.005(5) 0.009(5) 0.011(4)
C25B 0.029(4) 0.059(6) 0.045(5) -0.010(4) -0.008(4) 0.005(3)

loop_
_atom_type_symbol
_atom_type_description
_atom_type_scat_dispersion_real
_atom_type_scat_dispersion_imag
_atom_type_scat_source
C C 0.0033 0.0016 'International Tables Vol C Tables 4.2.6.8 and 6.1.1.4'
H H 0.0000 0.0000 'International Tables Vol C Tables 4.2.6.8 and 6.1.1.4'
N N 0.0061 0.0033 'International Tables Vol C Tables 4.2.6.8 and 6.1.1.4'
Ti Ti 0.2776 0.4457 'International Tables Vol C Tables 4.2.6.8 and 6.1.1.4'

loop_
_geom_angle_atom_site_label_1
_geom_angle_atom_site_label_2
_geom_angle_atom_site_label_3
_geom_angle
_geom_angle_site_symmetry_1
_geom_angle_site_symmetry_3
N2 Ti1 N1 73.47(7) 2_556 .
N2 Ti1 C16 95.39(9) 2_556 .
N1 Ti1 C16 132.89(10) . .
N2 Ti1 C25B 124.6(3) 2_556 .
N1 Ti1 C25B 82.6(2) . .
C16 Ti1 C25B 135.1(3) . .
N2 Ti1 C24B 91.1(3) 2_556 .
N1 Ti1 C24B 78.9(3) . .
C16 Ti1 C24B 148.0(3) . .
C25B Ti1 C24B 34.71(9) . .
N2 Ti1 C17 129.47(10) 2_556 .
N1 Ti1 C17 131.94(11) . .
C16 Ti1 C17 34.13(10) . .
C25B Ti1 C17 103.7(3) . .
C24B Ti1 C17 131.34(17) . .
N2 Ti1 C24A 80.0(2) 2_556 .
N1 Ti1 C24A 90.4(2) . .
C16 Ti1 C24A 133.5(3) . .
C25B Ti1 C24A 50.58(15) . .
C24B Ti1 C24A 18.91(13) . .
C17 Ti1 C24A 130.65(15) . .
N2 Ti1 C18 133.19(10) 2_556 .
N1 Ti1 C18 98.12(10) . .
C16 Ti1 C18 56.39(11) . .
C25B Ti1 C18 98.6(3) . .
C24B Ti1 C18 133.3(3) . .
C17 Ti1 C18 34.01(11) . .
C24A Ti1 C18 146.8(3) . .
N2 Ti1 C21B 141.7(2) 2_556 .
N1 Ti1 C21B 115.7(3) . .
C16 Ti1 C21B 101.4(2) . .
C25B Ti1 C21B 34.57(14) . .
C24B Ti1 C21B 57.47(15) . .
C17 Ti1 C21B 74.1(2) . .
C24A Ti1 C21B 63.5(3) . .
C18 Ti1 C21B 84.1(2) . .
N2 Ti1 C23B 84.49(18) 2_556 .
N1 Ti1 C23B 109.4(4) . .
C16 Ti1 C23B 115.0(4) . .
C25B Ti1 C23B 57.47(11) . .
C24B Ti1 C23B 34.56(9) . .
C17 Ti1 C23B 114.0(4) . .
C24A Ti1 C23B 19.0(2) . .
C18 Ti1 C23B 139.2(2) . .
C21B Ti1 C23B 57.22(16) . .
N2 Ti1 C23A 83.74(16) 2_556 .
N1 Ti1 C23A 123.8(3) . .
C16 Ti1 C23A 99.2(3) . .
C25B Ti1 C23A 69.4(2) . .
C24B Ti1 C23A 50.41(17) . .
C17 Ti1 C23A 102.3(2) . .
C24A Ti1 C23A 34.45(7) . .
C18 Ti1 C23A 132.7(2) . .
C21B Ti1 C23A 59.8(3) . .
C23B Ti1 C23A 15.9(2) . .
N2 Ti1 C22B 112.0(3) 2_556 .
N1 Ti1 C22B 135.5(2) . .
C16 Ti1 C22B 91.4(3) . .
C25B Ti1 C22B 57.32(18) . .
C24B Ti1 C22B 57.31(12) . .
C17 Ti1 C22B 80.4(3) . .
C24A Ti1 C22B 50.3(3) . .
C18 Ti1 C22B 105.7(3) . .
C21B Ti1 C22B 34.35(15) . .
C23B Ti1 C22B 34.34(10) . .
C23A Ti1 C22B 28.7(4) . .
C15 N1 C1 120.93(18) . .
C15 N1 Ti1 117.82(15) . .
C1 N1 Ti1 120.81(14) . .
C15 N2 C8 120.16(18) . .
C15 N2 Ti1 117.98(14) . 2_556
C8 N2 Ti1 121.61(14) . 2_556
C6 C1 C2 117.7(2) . .
C6 C1 N1 121.1(2) . .
C2 C1 N1 121.0(2) . .
C3 C2 C1 120.7(3) . .
C3 C2 H2 119.6 . .
C1 C2 H2 119.6 . .
C4 C3 C2 121.4(3) . .
C4 C3 H3 119.3 . .
C2 C3 H3 119.3 . .
C3 C4 C5 117.9(3) . .
C3 C4 C7 120.0(4) . .
C5 C4 C7 122.1(4) . .
C6 C5 C4 121.2(3) . .
C6 C5 H5 119.4 . .
C4 C5 H5 119.4 . .
C5 C6 C1 121.1(3) . .
C5 C6 H6 119.5 . .
C1 C6 H6 119.5 . .
C4 C7 H7A 109.5 . .
C4 C7 H7B 109.5 . .
H7A C7 H7B 109.5 . .
C4 C7 H7C 109.5 . .
H7A C7 H7C 109.5 . .
H7B C7 H7C 109.5 . .
C13 C8 C9 118.5(2) . .
C13 C8 N2 119.7(2) . .
C9 C8 N2 121.7(2) . .
C10 C9 C8 120.5(3) . .
C10 C9 H9 119.8 . .
C8 C9 H9 119.8 . .
C9 C10 C11 121.7(3) . .
C9 C10 H10 119.2 . .
C11 C10 H10 119.2 . .
C10 C11 C12 118.3(3) . .
C10 C11 C14 121.7(4) . .
C12 C11 C14 120.1(4) . .
C11 C12 C13 121.1(3) . .
C11 C12 H12 119.5 . .
C13 C12 H12 119.5 . .
C8 C13 C12 120.0(3) . .
C8 C13 H13 120.0 . .
C12 C13 H13 120.0 . .
C11 C14 H14A 109.5 . .
C11 C14 H14B 109.5 . .
H14A C14 H14B 109.5 . .
C11 C14 H14C 109.5 . .
H14A C14 H14C 109.5 . .
H14B C14 H14C 109.5 . .
N2 C15 N1 130.9(2) . .
N2 C15 C15 114.6(2) . 2_556
N1 C15 C15 114.5(2) . 2_556
C17 C16 C20 108.0(3) . .
C17 C16 Ti1 73.32(17) . .
C20 C16 Ti1 74.79(15) . .
C17 C16 H16 125.6 . .
C20 C16 H16 125.6 . .
Ti1 C16 H16 125.6 . .
C16 C17 C18 107.6(3) . .
C16 C17 Ti1 72.55(16) . .
C18 C17 Ti1 73.55(17) . .
C16 C17 H17 126.0 . .
C18 C17 H17 126.0 . .
Ti1 C17 H17 126.0 . .
C17 C18 C19 108.3(3) . .
C17 C18 Ti1 72.45(17) . .
C19 C18 Ti1 74.66(16) . .
C17 C18 H18 125.6 . .
C19 C18 H18 125.6 . .
Ti1 C18 H18 125.6 . .
C20 C19 C18 107.3(3) . .
C20 C19 Ti1 72.67(16) . .
C18 C19 Ti1 71.42(17) . .
C20 C19 H19 126.2 . .
C18 C19 H19 126.2 . .
Ti1 C19 H19 126.2 . .
C19 C20 C16 108.8(3) . .
C19 C20 Ti1 74.27(16) . .
C16 C20 Ti1 71.23(15) . .
C19 C20 H20 125.5 . .
C16 C20 H20 125.5 . .
Ti1 C20 H20 125.5 . .
C22A C21A C25A 108.0 . .
C22A C21A Ti1 72.9(3) . .
C25A C21A Ti1 71.8(3) . .
C22A C21A H21A 126.0 . .
C25A C21A H21A 126.0 . .
Ti1 C21A H21A 121.0 . .
C23A C22A C21A 108.0 . .
C23A C22A Ti1 71.7(2) . .
C21A C22A Ti1 73.2(2) . .
C23A C22A H22A 126.0 . .
C21A C22A H22A 126.0 . .
Ti1 C22A H22A 120.8 . .
C24A C23A C22A 108.0 . .
C24A C23A Ti1 72.1(3) . .
C22A C23A Ti1 74.2(3) . .
C24A C23A H23A 126.0 . .
C22A C23A H23A 126.0 . .
Ti1 C23A H23A 119.5 . .
C23A C24A C25A 108.0 . .
C23A C24A Ti1 73.4(3) . .
C25A C24A Ti1 73.7(2) . .
C23A C24A H24A 126.0 . .
C25A C24A H24A 126.0 . .
Ti1 C24A H24A 118.8 . .
C24A C25A C21A 108.0 . .
C24A C25A Ti1 71.9(2) . .
C21A C25A Ti1 74.2(3) . .
C24A C25A H25A 126.0 . .
C21A C25A H25A 126.0 . .
Ti1 C25A H25A 119.7 . .
C22B C21B C25B 108.0 . .
C22B C21B Ti1 73.3(3) . .
C25B C21B Ti1 72.0(3) . .
C22B C21B H21B 126.0 . .
C25B C21B H21B 126.0 . .
Ti1 C21B H21B 120.5 . .
C21B C22B C23B 108.0 . .
C21B C22B Ti1 72.4(3) . .
C23B C22B Ti1 72.4(4) . .
C21B C22B H22B 126.0 . .
C23B C22B H22B 126.0 . .
Ti1 C22B H22B 121.0 . .
C22B C23B C24B 108.0 . .
C22B C23B Ti1 73.3(4) . .
C24B C23B Ti1 72.0(3) . .
C22B C23B H23B 126.0 . .
C24B C23B H23B 126.0 . .
Ti1 C23B H23B 120.5 . .
C25B C24B C23B 108.0 . .
C25B C24B Ti1 72.6(4) . .
C23B C24B Ti1 73.5(3) . .
C25B C24B H24B 126.0 . .
C23B C24B H24B 126.0 . .
Ti1 C24B H24B 119.8 . .
C24B C25B C21B 108.0 . .
C24B C25B Ti1 72.7(4) . .
C21B C25B Ti1 73.4(4) . .
C24B C25B H25B 126.0 . .
C21B C25B H25B 126.0 . .
Ti1 C25B H25B 119.7 . .

loop_
_geom_bond_atom_site_label_1
_geom_bond_atom_site_label_2
_geom_bond_distance
_geom_bond_site_symmetry_2
Ti1 N2 2.1721(19) 2_556
Ti1 N1 2.1752(19) .
Ti1 C16 2.374(3) .
Ti1 C25B 2.380(8) .
Ti1 C24B 2.380(7) .
Ti1 C17 2.384(3) .
Ti1 C24A 2.389(5) .
Ti1 C18 2.398(3) .
Ti1 C21B 2.399(12) .
Ti1 C23B 2.399(7) .
Ti1 C23A 2.406(7) .
Ti1 C22B 2.411(10) .
N1 C15 1.332(3) .
N1 C1 1.427(3) .
N2 C15 1.328(3) .
N2 C8 1.424(3) .
N2 Ti1 2.1721(19) 2_556
C1 C6 1.380(4) .
C1 C2 1.389(3) .
C2 C3 1.381(4) .
C2 H2 0.9500 .
C3 C4 1.371(5) .
C3 H3 0.9500 .
C4 C5 1.382(5) .
C4 C7 1.531(4) .
C5 C6 1.376(4) .
C5 H5 0.9500 .
C6 H6 0.9500 .
C7 H7A 0.9800 .
C7 H7B 0.9800 .
C7 H7C 0.9800 .
C8 C13 1.377(4) .
C8 C9 1.396(4) .
C9 C10 1.370(4) .
C9 H9 0.9500 .
C10 C11 1.372(5) .
C10 H10 0.9500 .
C11 C12 1.377(5) .
C11 C14 1.529(4) .
C12 C13 1.400(4) .
C12 H12 0.9500 .
C13 H13 0.9500 .
C14 H14A 0.9800 .
C14 H14B 0.9800 .
C14 H14C 0.9800 .
C15 C15 1.495(4) 2_556
C16 C17 1.396(4) .
C16 C20 1.401(4) .
C16 H16 1.0000 .
C17 C18 1.398(5) .
C17 H17 1.0000 .
C18 C19 1.412(4) .
C18 H18 1.0000 .
C19 C20 1.382(4) .
C19 H19 1.0000 .
C20 H20 1.0000 .
C21A C22A 1.4200 .
C21A C25A 1.4200 .
C21A H21A 0.9500 .
C22A C23A 1.4200 .
C22A H22A 0.9500 .
C23A C24A 1.4200 .
C23A H23A 0.9500 .
C24A C25A 1.4200 .
C24A H24A 0.9500 .
C25A H25A 0.9500 .
C21B C22B 1.4200 .
C21B C25B 1.4200 .
C21B H21B 0.9500 .
C22B C23B 1.4200 .
C22B H22B 0.9500 .
C23B C24B 1.4200 .
C23B H23B 0.9500 .
C24B C25B 1.4200 .
C24B H24B 0.9500 .
C25B H25B 0.9500 .

loop_
_geom_torsion_atom_site_label_1
_geom_torsion_atom_site_label_2
_geom_torsion_atom_site_label_3
_geom_torsion_atom_site_label_4
_geom_torsion
_geom_torsion_site_symmetry_1
_geom_torsion_site_symmetry_4
N2 Ti1 N1 C15 -10.89(16) 2_556 .
C16 Ti1 N1 C15 71.0(2) . .
C25B Ti1 N1 C15 -140.4(3) . .
C24B Ti1 N1 C15 -105.4(4) . .
C17 Ti1 N1 C15 117.77(18) . .
C24A Ti1 N1 C15 -90.3(3) . .
C18 Ti1 N1 C15 121.86(17) . .
C21B Ti1 N1 C15 -150.8(3) . .
C23B Ti1 N1 C15 -88.7(3) . .
C23A Ti1 N1 C15 -81.3(3) . .
C22B Ti1 N1 C15 -115.7(4) . .
N2 Ti1 N1 C1 161.59(19) 2_556 .
C16 Ti1 N1 C1 -116.57(19) . .
C25B Ti1 N1 C1 32.1(3) . .
C24B Ti1 N1 C1 67.1(4) . .
C17 Ti1 N1 C1 -69.8(2) . .
C24A Ti1 N1 C1 82.2(3) . .
C18 Ti1 N1 C1 -65.66(19) . .
C21B Ti1 N1 C1 21.6(3) . .
C23B Ti1 N1 C1 83.7(3) . .
C23A Ti1 N1 C1 91.2(3) . .
C22B Ti1 N1 C1 56.7(4) . .
C15 N1 C1 C6 59.2(3) . .
Ti1 N1 C1 C6 -113.0(2) . .
C15 N1 C1 C2 -124.5(3) . .
Ti1 N1 C1 C2 63.2(3) . .
C6 C1 C2 C3 -0.2(4) . .
N1 C1 C2 C3 -176.6(2) . .
C1 C2 C3 C4 -0.4(5) . .
C2 C3 C4 C5 0.2(5) . .
C2 C3 C4 C7 -178.3(3) . .
C3 C4 C5 C6 0.6(5) . .
C7 C4 C5 C6 179.1(3) . .
C4 C5 C6 C1 -1.3(4) . .
C2 C1 C6 C5 1.1(4) . .
N1 C1 C6 C5 177.5(2) . .
C15 N2 C8 C13 65.7(3) . .
Ti1 N2 C8 C13 -108.4(2) 2_556 .
C15 N2 C8 C9 -118.2(3) . .
Ti1 N2 C8 C9 67.7(3) 2_556 .
C13 C8 C9 C10 -1.7(4) . .
N2 C8 C9 C10 -177.8(2) . .
C8 C9 C10 C11 1.9(4) . .
C9 C10 C11 C12 -1.2(4) . .
C9 C10 C11 C14 179.0(3) . .
C10 C11 C12 C13 0.2(5) . .
C14 C11 C12 C13 -180.0(3) . .
C9 C8 C13 C12 0.7(4) . .
N2 C8 C13 C12 177.0(2) . .
C11 C12 C13 C8 0.0(4) . .
C8 N2 C15 N1 15.3(4) . .
Ti1 N2 C15 N1 -170.38(19) 2_556 .
C8 N2 C15 C15 -164.8(2) . 2_556
Ti1 N2 C15 C15 9.5(3) 2_556 2_556
C1 N1 C15 N2 17.0(4) . .
Ti1 N1 C15 N2 -170.50(19) . .
C1 N1 C15 C15 -162.8(2) . 2_556
Ti1 N1 C15 C15 9.6(3) . 2_556
N2 Ti1 C16 C17 177.2(2) 2_556 .
N1 Ti1 C16 C17 104.8(2) . .
C25B Ti1 C16 C17 -28.3(5) . .
C24B Ti1 C16 C17 -82.0(6) . .
C24A Ti1 C16 C17 -101.5(4) . .
C18 Ti1 C16 C17 37.5(2) . .
C21B Ti1 C16 C17 -37.4(3) . .
C23B Ti1 C16 C17 -96.4(3) . .
C23A Ti1 C16 C17 -98.3(3) . .
C22B Ti1 C16 C17 -70.5(3) . .
N2 Ti1 C16 C20 62.67(17) 2_556 .
N1 Ti1 C16 C20 -9.7(2) . .
C25B Ti1 C16 C20 -142.8(4) . .
C24B Ti1 C16 C20 163.5(6) . .
C17 Ti1 C16 C20 -114.5(3) . .
C24A Ti1 C16 C20 143.9(4) . .
C18 Ti1 C16 C20 -77.0(2) . .
C21B Ti1 C16 C20 -151.9(3) . .
C23B Ti1 C16 C20 149.1(2) . .
C23A Ti1 C16 C20 147.2(2) . .
C22B Ti1 C16 C20 174.9(3) . .
C20 C16 C17 C18 1.6(3) . .
Ti1 C16 C17 C18 -65.7(2) . .
C20 C16 C17 Ti1 67.36(19) . .
N2 Ti1 C17 C16 -3.6(3) 2_556 .
N1 Ti1 C17 C16 -107.8(2) . .
C25B Ti1 C17 C16 159.9(3) . .
C24B Ti1 C17 C16 135.7(6) . .
C24A Ti1 C17 C16 110.6(5) . .
C18 Ti1 C17 C16 -115.0(3) . .
C21B Ti1 C17 C16 141.8(3) . .
C23B Ti1 C17 C16 99.7(4) . .
C23A Ti1 C17 C16 88.3(3) . .
C22B Ti1 C17 C16 107.1(3) . .
N2 Ti1 C17 C18 111.4(2) 2_556 .
N1 Ti1 C17 C18 7.3(3) . .
C16 Ti1 C17 C18 115.0(3) . .
C25B Ti1 C17 C18 -85.1(3) . .
C24B Ti1 C17 C18 -109.3(6) . .
C24A Ti1 C17 C18 -134.4(5) . .
C21B Ti1 C17 C18 -103.2(3) . .
C23B Ti1 C17 C18 -145.3(4) . .
C23A Ti1 C17 C18 -156.6(3) . .
C22B Ti1 C17 C18 -137.9(3) . .
C16 C17 C18 C19 -1.5(4) . .
Ti1 C17 C18 C19 -66.6(2) . .
C16 C17 C18 Ti1 65.1(2) . .
N2 Ti1 C18 C17 -99.6(2) 2_556 .
N1 Ti1 C18 C17 -174.6(2) . .
C16 Ti1 C18 C17 -37.6(2) . .
C25B Ti1 C18 C17 101.7(3) . .
C24B Ti1 C18 C17 103.0(4) . .
C24A Ti1 C18 C17 82.0(6) . .
C21B Ti1 C18 C17 70.3(3) . .
C23B Ti1 C18 C17 52.8(6) . .
C23A Ti1 C18 C17 31.8(4) . .
C22B Ti1 C18 C17 43.4(3) . .
N2 Ti1 C18 C19 15.7(3) 2_556 .
N1 Ti1 C18 C19 -59.19(19) . .
C16 Ti1 C18 C19 77.7(2) . .
C25B Ti1 C18 C19 -142.9(3) . .
C24B Ti1 C18 C19 -141.6(4) . .
C17 Ti1 C18 C19 115.4(3) . .
C24A Ti1 C18 C19 -162.6(6) . .
C21B Ti1 C18 C19 -174.3(3) . .
C23B Ti1 C18 C19 168.1(6) . .
C23A Ti1 C18 C19 147.2(4) . .
C22B Ti1 C18 C19 158.8(3) . .
C17 C18 C19 C20 0.9(3) . .
Ti1 C18 C19 C20 -64.28(19) . .
C17 C18 C19 Ti1 65.2(2) . .
N2 Ti1 C19 C20 -52.70(18) 2_556 .
N1 Ti1 C19 C20 -123.85(18) . .
C16 Ti1 C19 C20 36.99(17) . .
C25B Ti1 C19 C20 162.0(3) . .
C24B Ti1 C19 C20 -165.6(4) . .
C17 Ti1 C19 C20 78.33(19) . .
C24A Ti1 C19 C20 -142.6(15) . .
C18 Ti1 C19 C20 115.7(3) . .
C21B Ti1 C19 C20 122.1(3) . .
C23B Ti1 C19 C20 64.5(15) . .
C23A Ti1 C19 C20 44.4(5) . .
C22B Ti1 C19 C20 85.3(4) . .
N2 Ti1 C19 C18 -168.41(19) 2_556 .
N1 Ti1 C19 C18 120.4(2) . .
C16 Ti1 C19 C18 -78.7(2) . .
C25B Ti1 C19 C18 46.3(4) . .
C24B Ti1 C19 C18 78.7(4) . .
C17 Ti1 C19 C18 -37.38(19) . .
C24A Ti1 C19 C18 101.7(15) . .
C21B Ti1 C19 C18 6.4(4) . .
C23B Ti1 C19 C18 -51.2(15) . .
C23A Ti1 C19 C18 -71.4(5) . .
C22B Ti1 C19 C18 -30.5(4) . .
C18 C19 C20 C16 0.1(3) . .
Ti1 C19 C20 C16 -63.31(19) . .
C18 C19 C20 Ti1 63.5(2) . .
C17 C16 C20 C19 -1.1(3) . .
Ti1 C16 C20 C19 65.27(19) . .
C17 C16 C20 Ti1 -66.4(2) . .
N2 Ti1 C20 C19 127.28(19) 2_556 .
N1 Ti1 C20 C19 56.08(19) . .
C16 Ti1 C20 C19 -116.7(3) . .
C25B Ti1 C20 C19 -36.1(6) . .
C24B Ti1 C20 C19 134(2) . .
C17 Ti1 C20 C19 -78.8(2) . .
C24A Ti1 C20 C19 166.6(4) . .
C18 Ti1 C20 C19 -37.49(18) . .
C21B Ti1 C20 C19 -79.5(4) . .
C23B Ti1 C20 C19 -165.5(4) . .
C23A Ti1 C20 C19 -158.5(3) . .
C22B Ti1 C20 C19 -122.9(4) . .
N2 Ti1 C20 C16 -116.01(18) 2_556 .
N1 Ti1 C20 C16 172.79(17) . .
C25B Ti1 C20 C16 80.6(6) . .
C24B Ti1 C20 C16 -109(2) . .
C17 Ti1 C20 C16 37.89(18) . .
C24A Ti1 C20 C16 -76.7(4) . .
C18 Ti1 C20 C16 79.2(2) . .
C21B Ti1 C20 C16 37.2(4) . .
C23B Ti1 C20 C16 -48.7(4) . .
C23A Ti1 C20 C16 -41.8(3) . .
C22B Ti1 C20 C16 -6.2(4) . .
N2 Ti1 C21A C22A 66.5(6) 2_556 .
N1 Ti1 C21A C22A 154.4(4) . .
C16 Ti1 C21A C22A -52.1(5) . .
C25B Ti1 C21A C22A 146.0(4) . .
C24B Ti1 C21A C22A 100.7(2) . .
C17 Ti1 C21A C22A -73.8(5) . .
C24A Ti1 C21A C22A 78.61(14) . .
C18 Ti1 C21A C22A -106.7(5) . .
C21B Ti1 C21A C22A -78(3) . .
C23B Ti1 C21A C22A 55.9(3) . .
C23A Ti1 C21A C22A 37.09(10) . .
C22B Ti1 C21A C22A 11.7(5) . .
N2 Ti1 C21A C25A -49.7(6) 2_556 .
N1 Ti1 C21A C25A 38.2(4) . .
C16 Ti1 C21A C25A -168.3(5) . .
C25B Ti1 C21A C25A 29.9(4) . .
C24B Ti1 C21A C25A -15.4(2) . .
C17 Ti1 C21A C25A 170.0(5) . .
C24A Ti1 C21A C25A -37.56(11) . .
C18 Ti1 C21A C25A 137.1(5) . .
C21B Ti1 C21A C25A 166(3) . .
C23B Ti1 C21A C25A -60.2(3) . .
C23A Ti1 C21A C25A -79.08(14) . .
C22B Ti1 C21A C25A -104.4(5) . .
C25A C21A C22A C23A 0.0 . .
Ti1 C21A C22A C23A -63.7(2) . .
C25A C21A C22A Ti1 63.7(2) . .
N2 Ti1 C22A C23A -18.6(5) 2_556 .
N1 Ti1 C22A C23A 77.0(6) . .
C16 Ti1 C22A C23A -112.7(5) . .
C25B Ti1 C22A C23A 97.8(2) . .
C24B Ti1 C22A C23A 58.30(19) . .
C17 Ti1 C22A C23A -145.2(5) . .
C24A Ti1 C22A C23A 37.64(9) . .
C18 Ti1 C22A C23A -167.7(5) . .
C21B Ti1 C22A C23A 129.3(6) . .
C23B Ti1 C22A C23A 23.9(3) . .
C22B Ti1 C22A C23A 32(3) . .
N2 Ti1 C22A C21A -134.7(5) 2_556 .
N1 Ti1 C22A C21A -39.1(6) . .
C16 Ti1 C22A C21A 131.2(5) . .
C25B Ti1 C22A C21A -18.2(3) . .
C24B Ti1 C22A C21A -57.78(19) . .
C17 Ti1 C22A C21A 98.8(5) . .
C24A Ti1 C22A C21A -78.44(14) . .
C18 Ti1 C22A C21A 76.2(5) . .
C21B Ti1 C22A C21A 13.2(6) . .
C23B Ti1 C22A C21A -92.2(3) . .
C23A Ti1 C22A C21A -116.08(13) . .
C22B Ti1 C22A C21A -84(3) . .
C21A C22A C23A C24A 0.0 . .
Ti1 C22A C23A C24A -64.7(3) . .
C21A C22A C23A Ti1 64.7(3) . .
N2 Ti1 C23A C24A -81.4(4) 2_556 .
N1 Ti1 C23A C24A -16.1(4) . .
C16 Ti1 C23A C24A -175.9(4) . .
C25B Ti1 C23A C24A 49.3(3) . .
C24B Ti1 C23A C24A 15.3(3) . .
C17 Ti1 C23A C24A 149.5(4) . .
C18 Ti1 C23A C24A 132.0(6) . .
C21B Ti1 C23A C24A 86.2(4) . .
C23B Ti1 C23A C24A 10.5(11) . .
C22B Ti1 C23A C24A 108.2(6) . .
N2 Ti1 C23A C22A 163.3(4) 2_556 .
N1 Ti1 C23A C22A -131.4(4) . .
C16 Ti1 C23A C22A 68.8(4) . .
C25B Ti1 C23A C22A -66.1(3) . .
C24B Ti1 C23A C22A -100.1(3) . .
C17 Ti1 C23A C22A 34.2(4) . .
C24A Ti1 C23A C22A -115.36(12) . .
C18 Ti1 C23A C22A 16.6(6) . .
C21B Ti1 C23A C22A -29.1(4) . .
C23B Ti1 C23A C22A -104.9(11) . .
C22B Ti1 C23A C22A -7.1(6) . .
C22A C23A C24A C25A 0.0 . .
Ti1 C23A C24A C25A -66.1(3) . .
C22A C23A C24A Ti1 66.1(3) . .
N2 Ti1 C24A C23A 93.6(4) 2_556 .
N1 Ti1 C24A C23A 166.7(3) . .
C16 Ti1 C24A C23A 5.7(5) . .
C25B Ti1 C24A C23A -113.2(4) . .
C24B Ti1 C24A C23A -141.1(8) . .
C17 Ti1 C24A C23A -40.8(6) . .
C18 Ti1 C24A C23A -87.7(8) . .
C21B Ti1 C24A C23A -74.6(4) . .
C23B Ti1 C24A C23A -8.8(8) . .
C22B Ti1 C24A C23A -36.3(5) . .
N2 Ti1 C24A C25A -151.4(4) 2_556 .
N1 Ti1 C24A C25A -78.3(3) . .
C16 Ti1 C24A C25A 120.7(5) . .
C25B Ti1 C24A C25A 1.8(5) . .
C24B Ti1 C24A C25A -26.1(8) . .
C17 Ti1 C24A C25A 74.2(6) . .
C18 Ti1 C24A C25A 27.4(8) . .
C21B Ti1 C24A C25A 40.4(4) . .
C23B Ti1 C24A C25A 106.2(8) . .
C23A Ti1 C24A C25A 115.03(14) . .
C22B Ti1 C24A C25A 78.7(5) . .
C23A C24A C25A C21A 0.0 . .
Ti1 C24A C25A C21A -65.9(3) . .
C23A C24A C25A Ti1 65.9(3) . .
C22A C21A C25A C24A 0.0 . .
Ti1 C21A C25A C24A 64.4(2) . .
C22A C21A C25A Ti1 -64.4(2) . .
N2 Ti1 C25A C24A 30.1(3) 2_556 .
N1 Ti1 C25A C24A 99.9(4) . .
C16 Ti1 C25A C24A -97.7(8) . .
C25B Ti1 C25A C24A -175.1(13) . .
C24B Ti1 C25A C24A 25.9(6) . .
C17 Ti1 C25A C24A -126.4(5) . .
C18 Ti1 C25A C24A -163.9(4) . .
C21B Ti1 C25A C24A -118.1(6) . .
C23B Ti1 C25A C24A -27.2(4) . .
C23A Ti1 C25A C24A -37.69(9) . .
C22B Ti1 C25A C24A -72.6(4) . .
N2 Ti1 C25A C21A 145.6(4) 2_556 .
N1 Ti1 C25A C21A -144.6(4) . .
C16 Ti1 C25A C21A 17.8(8) . .
C25B Ti1 C25A C21A -59.6(13) . .
C24B Ti1 C25A C21A 141.4(6) . .
C17 Ti1 C25A C21A -10.9(5) . .
C24A Ti1 C25A C21A 115.50(14) . .
C18 Ti1 C25A C21A -48.5(4) . .
C21B Ti1 C25A C21A -2.6(6) . .
C23B Ti1 C25A C21A 88.3(4) . .
C23A Ti1 C25A C21A 77.80(17) . .
C22B Ti1 C25A C21A 42.9(5) . .
N2 Ti1 C21B C22B 38.7(8) 2_556 .
N1 Ti1 C21B C22B 134.4(6) . .
C16 Ti1 C21B C22B -75.5(6) . .
C25B Ti1 C21B C22B 115.91(17) . .
C24B Ti1 C21B C22B 78.35(18) . .
C17 Ti1 C21B C22B -96.3(6) . .
C24A Ti1 C21B C22B 57.7(2) . .
C18 Ti1 C21B C22B -129.4(6) . .
C23B Ti1 C21B C22B 37.02(11) . .
C23A Ti1 C21B C22B 18.6(3) . .
N2 Ti1 C21B C25B -77.2(8) 2_556 .
N1 Ti1 C21B C25B 18.5(5) . .
C16 Ti1 C21B C25B 168.6(5) . .
C24B Ti1 C21B C25B -37.56(11) . .
C17 Ti1 C21B C25B 147.8(6) . .
C24A Ti1 C21B C25B -58.2(2) . .
C18 Ti1 C21B C25B 114.7(5) . .
C23B Ti1 C21B C25B -78.88(18) . .
C23A Ti1 C21B C25B -97.3(3) . .
C22B Ti1 C21B C25B -115.91(17) . .
C25B C21B C22B C23B 0.0 . .
Ti1 C21B C22B C23B -64.1(3) . .
C25B C21B C22B Ti1 64.1(3) . .
N2 Ti1 C22B C21B -155.3(5) 2_556 .
N1 Ti1 C22B C21B -66.8(8) . .
C16 Ti1 C22B C21B 108.3(5) . .
C25B Ti1 C22B C21B -37.33(14) . .
C24B Ti1 C22B C21B -78.85(17) . .
C17 Ti1 C22B C21B 75.9(6) . .
C24A Ti1 C22B C21B -100.7(2) . .
C18 Ti1 C22B C21B 52.9(5) . .
C23B Ti1 C22B C21B -116.17(13) . .
C23A Ti1 C22B C21B -145.0(4) . .
N2 Ti1 C22B C23B -39.1(5) 2_556 .
N1 Ti1 C22B C23B 49.4(8) . .
C16 Ti1 C22B C23B -135.5(6) . .
C25B Ti1 C22B C23B 78.84(19) . .
C24B Ti1 C22B C23B 37.32(14) . .
C17 Ti1 C22B C23B -168.0(6) . .
C24A Ti1 C22B C23B 15.5(2) . .
C18 Ti1 C22B C23B 169.1(6) . .
C21B Ti1 C22B C23B 116.17(13) . .
C23A Ti1 C22B C23B -28.8(4) . .
C21B C22B C23B C24B 0.0 . .
Ti1 C22B C23B C24B -64.1(3) . .
C21B C22B C23B Ti1 64.1(3) . .
N2 Ti1 C23B C22B 144.0(5) 2_556 .
N1 Ti1 C23B C22B -145.7(5) . .
C16 Ti1 C23B C22B 50.6(5) . .
C25B Ti1 C23B C22B -78.4(2) . .
C24B Ti1 C23B C22B -115.92(18) . .
C17 Ti1 C23B C22B 13.0(6) . .
C24A Ti1 C23B C22B -140.9(6) . .
C18 Ti1 C23B C22B -16.2(9) . .
C21B Ti1 C23B C22B -37.03(13) . .
C23A Ti1 C23B C22B 57.5(13) . .
N2 Ti1 C23B C24B -100.1(5) 2_556 .
N1 Ti1 C23B C24B -29.8(5) . .
C16 Ti1 C23B C24B 166.5(5) . .
C25B Ti1 C23B C24B 37.56(11) . .
C17 Ti1 C23B C24B 128.9(6) . .
C24A Ti1 C23B C24B -25.0(6) . .
C18 Ti1 C23B C24B 99.8(9) . .
C21B Ti1 C23B C24B 78.89(16) . .
C23A Ti1 C23B C24B 173.4(13) . .
C22B Ti1 C23B C24B 115.92(18) . .
C22B C23B C24B C25B 0.0 . .
Ti1 C23B C24B C25B -64.9(4) . .
C22B C23B C24B Ti1 64.9(4) . .
N2 Ti1 C24B C25B -165.9(4) 2_556 .
N1 Ti1 C24B C25B -93.0(5) . .
C16 Ti1 C24B C25B 92.1(9) . .
C17 Ti1 C24B C25B 44.3(7) . .
C24A Ti1 C24B C25B 140.6(8) . .
C18 Ti1 C24B C25B -2.2(7) . .
C21B Ti1 C24B C25B 37.40(12) . .
C23B Ti1 C24B C25B 115.51(19) . .
C23A Ti1 C24B C25B 113.2(5) . .
C22B Ti1 C24B C25B 78.4(2) . .
N2 Ti1 C24B C23B 78.6(5) 2_556 .
N1 Ti1 C24B C23B 151.5(5) . .
C16 Ti1 C24B C23B -23.5(9) . .
C25B Ti1 C24B C23B -115.51(19) . .
C17 Ti1 C24B C23B -71.2(8) . .
C24A Ti1 C24B C23B 25.1(8) . .
C18 Ti1 C24B C23B -117.7(7) . .
C21B Ti1 C24B C23B -78.11(17) . .
C23A Ti1 C24B C23B -2.3(5) . .
C22B Ti1 C24B C23B -37.07(11) . .
C23B C24B C25B C21B 0.0 . .
Ti1 C24B C25B C21B -65.5(3) . .
C23B C24B C25B Ti1 65.5(3) . .
C22B C21B C25B C24B 0.0 . .
Ti1 C21B C25B C24B 64.9(3) . .
C22B C21B C25B Ti1 -64.9(3) . .
N2 Ti1 C25B C24B 17.2(5) 2_556 .
N1 Ti1 C25B C24B 81.2(5) . .
C16 Ti1 C25B C24B -131.4(7) . .
C17 Ti1 C25B C24B -147.3(5) . .
C24A Ti1 C25B C24B -15.4(3) . .
C18 Ti1 C25B C24B 178.4(5) . .
C21B Ti1 C25B C24B -115.51(14) . .
C23B Ti1 C25B C24B -37.39(13) . .
C23A Ti1 C25B C24B -49.2(4) . .
C22B Ti1 C25B C24B -78.42(18) . .
N2 Ti1 C25B C21B 132.7(5) 2_556 .
N1 Ti1 C25B C21B -163.3(5) . .
C16 Ti1 C25B C21B -15.9(7) . .
C24B Ti1 C25B C21B 115.51(14) . .
C17 Ti1 C25B C21B -31.8(5) . .
C24A Ti1 C25B C21B 100.1(3) . .
C18 Ti1 C25B C21B -66.1(5) . .
C23B Ti1 C25B C21B 78.11(18) . .
C23A Ti1 C25B C21B 66.3(4) . .
C22B Ti1 C25B C21B 37.08(13) . .
